data_7711164
loop_
_publ_author_name
'Huang, Yi'
'Huang, Junben'
'Zhang, Yong'

_publ_section_title
;
 Wide band gap thiophosphates ASrPS4 (A=Li, Na, K, Rb, Cs): cation size
 effect induced successive structure transformation
;
_journal_name_full 'Dalton Transactions'
_journal_paper_doi 10.1039/D2DT02321K
_journal_year 2022
_chemical_formula_moiety 'C32 H29 Cl N2 P Ru S2 1+, Cl 1-, 0.5(C H2 Cl2)'
_chemical_formula_sum 'C32.5 H30 Cl3 N2 P Ru S2'
_chemical_formula_weight 751.09
_space_group_crystal_system monoclinic
_space_group_IT_number 14
_space_group_name_Hall '-P 2yn'
_space_group_name_H-M_alt 'P 1 21/n 1'
_atom_sites_solution_hydrogens geom
_audit_creation_method SHELXL-2018/3
_audit_update_record
;
2022-07-08 deposited with the CCDC.	2022-09-05 downloaded from the CCDC.
;
_cell_angle_alpha 90
_cell_angle_beta 95.3008(4)
_cell_angle_gamma 90
_cell_formula_units_Z 8
_cell_length_a 9.24161(5)
_cell_length_b 32.47117(13)
_cell_length_c 23.43790(9)
_cell_measurement_reflns_used 87223
_cell_measurement_temperature 93(2)
_cell_measurement_theta_max 75.1510
_cell_measurement_theta_min 2.7460
_cell_volume 7003.30(5)
_computing_cell_refinement 'CrysAlisPro 1.171.39.20a (Rigaku OD, 2015)'
_computing_data_collection 'CrysAlisPro 1.171.39.20a (Rigaku OD, 2015)'
_computing_data_reduction 'CrysAlisPro 1.171.39.20a (Rigaku OD, 2015)'
_computing_molecular_graphics
;
WinGX (Farrugia, 2012); ORTEP-3 (Farrugia, 2012);
PLATON (Spek, 2009); Olex2 (Dolomanov et al., 2009)
;
_computing_publication_material
;
WinGX (Farrugia, 2012); ORTEP-3 (Farrugia, 2012);
PLATON (Spek, 2009); Olex2 (Dolomanov et al., 2009)
;
_computing_structure_refinement 'SHELXL-2018/3 (Sheldrick, 2015)'
_computing_structure_solution 'SHELXT-2018/2 (Sheldrick, 2015)'
_diffrn_ambient_temperature 93(2)
_diffrn_measured_fraction_theta_full 1.000
_diffrn_measured_fraction_theta_max 1.000
_diffrn_measurement_device_type 'Rigaku XtaLAB Pro: Kappa dual offset/far'
_diffrn_measurement_method '\w scans'
_diffrn_radiation_probe x-ray
_diffrn_radiation_type CuK\a
_diffrn_radiation_wavelength 1.54184
_diffrn_reflns_av_R_equivalents 0.0515
_diffrn_reflns_av_unetI/netI 0.0211
_diffrn_reflns_Laue_measured_fraction_full 1.000
_diffrn_reflns_Laue_measured_fraction_max 1.000
_diffrn_reflns_limit_h_max 11
_diffrn_reflns_limit_h_min -10
_diffrn_reflns_limit_k_max 39
_diffrn_reflns_limit_k_min -39
_diffrn_reflns_limit_l_max 28
_diffrn_reflns_limit_l_min -28
_diffrn_reflns_number 134446
_diffrn_reflns_point_group_measured_fraction_full 1.000
_diffrn_reflns_point_group_measured_fraction_max 1.000
_diffrn_reflns_theta_full 67.684
_diffrn_reflns_theta_max 68.249
_diffrn_reflns_theta_min 2.331
_diffrn_source 'microfocus sealed X-ray tube'
_exptl_absorpt_coefficient_mu 7.462
_exptl_absorpt_correction_T_max 1.000
_exptl_absorpt_correction_T_min 0.306
_exptl_absorpt_correction_type gaussian
_exptl_absorpt_process_details
;
CrysAlisPro 1.171.39.20a (Rigaku Oxford Diffraction, 2015).
Numerical absorption correction based on gaussian integration over
a multifaceted crystal model. Empirical absorption correction using
spherical harmonics, frame scaling and detector area scaling,
implemented in SCALE3 ABSPACK scaling algorithm.
;
_exptl_crystal_colour yellow
_exptl_crystal_density_diffrn 1.425
_exptl_crystal_description needle
_exptl_crystal_F_000 3048
_exptl_crystal_recrystallization_method 'vapor diffusion of diethyl ether into the dichloromethane solution'
_exptl_crystal_size_max 0.210
_exptl_crystal_size_mid 0.036
_exptl_crystal_size_min 0.030
_refine_diff_density_max 0.816
_refine_diff_density_min -1.494
_refine_diff_density_rms 0.089
_refine_ls_extinction_method none
_refine_ls_goodness_of_fit_ref 1.041
_refine_ls_hydrogen_treatment constr
_refine_ls_matrix_type full
_refine_ls_number_parameters 786
_refine_ls_number_reflns 12815
_refine_ls_number_restraints 79
_refine_ls_restrained_S_all 1.062
_refine_ls_R_factor_all 0.0381
_refine_ls_R_factor_gt 0.0361
_refine_ls_shift/su_max 0.002
_refine_ls_shift/su_mean 0.000
_refine_ls_structure_factor_coef Fsqd
_refine_ls_weighting_details 'w=1/[\s^2^(Fo^2^)+(0.0595P)^2^+11.3351P] where P=(Fo^2^+2Fc^2^)/3'
_refine_ls_weighting_scheme calc
_refine_ls_wR_factor_gt 0.1007
_refine_ls_wR_factor_ref 0.1028
_reflns_Friedel_coverage 0.000
_reflns_number_gt 12037
_reflns_number_total 12815
_reflns_threshold_expression 'I > 2\s(I)'
_cod_data_source_file d2dt02321k2.cif
_cod_data_source_block jk381_sq
_cod_original_cell_volume 7003.30(6)
_cod_original_sg_symbol_H-M 'P 21/n'
_cod_original_formula_sum 'C32.50 H30 Cl3 N2 P Ru S2'
_cod_database_code 7711164
_shelx_shelxl_version_number 2018/3
_shelx_space_group_comment
;
The symmetry employed for this shelxl refinement is uniquely defined
by the following loop, which should always be used as a source of
symmetry information in preference to the above space-group names.
They are only intended as comments.
;
_shelx_estimated_absorpt_t_min 0.303
_shelx_estimated_absorpt_t_max 0.807

loop_
_space_group_symop_operation_xyz
'x, y, z'
'-x+1/2, y+1/2, -z+1/2'
'-x, -y, -z'
'x-1/2, -y-1/2, z-1/2'

loop_
_atom_site_label
_atom_site_type_symbol
_atom_site_fract_x
_atom_site_fract_y
_atom_site_fract_z
_atom_site_U_iso_or_equiv
_atom_site_adp_type
_atom_site_occupancy
_atom_site_site_symmetry_order
_atom_site_calc_flag
_atom_site_refinement_flags_posn
_atom_site_refinement_flags_adp
_atom_site_refinement_flags_occupancy
_atom_site_disorder_assembly
_atom_site_disorder_group
Ru1A Ru 0.79338(2) 0.46885(2) 0.34268(2) 0.02312(7) Uani 1 1 d . . . . .
Cl1A Cl 0.81985(9) 0.54306(2) 0.35289(3) 0.03388(16) Uani 1 1 d . . . . .
S1A S 1.04407(8) 0.46136(2) 0.34667(3) 0.02828(15) Uani 1 1 d . . . . .
S2A S 0.54924(8) 0.46420(2) 0.35738(3) 0.03128(16) Uani 1 1 d . . . . .
P1A P 0.74885(8) 0.47205(2) 0.24430(3) 0.02308(15) Uani 1 1 d . . . . .
N1A N 0.8265(3) 0.46035(7) 0.43272(11) 0.0307(6) Uani 1 1 d . . . . .
N2A N 0.7896(3) 0.40597(7) 0.34264(10) 0.0242(5) Uani 1 1 d . . . . .
C11A C 1.0881(4) 0.45685(11) 0.42378(15) 0.0375(7) Uani 1 1 d . . . . .
H11A H 1.155547 0.433383 0.431346 0.045 Uiso 1 1 calc R U . . .
H11B H 1.139861 0.482115 0.437766 0.045 Uiso 1 1 calc R U . . .
C12A C 0.9594(4) 0.45066(9) 0.45748(14) 0.0323(7) Uani 1 1 d . . . . .
C13A C 0.9772(4) 0.43642(10) 0.51376(14) 0.0391(8) Uani 1 1 d . . . . .
H13A H 1.071390 0.429680 0.530926 0.047 Uiso 1 1 calc R U . . .
C14A C 0.8585(4) 0.43214(11) 0.54439(14) 0.0413(8) Uani 1 1 d . . . . .
H14A H 0.869818 0.422411 0.582767 0.050 Uiso 1 1 calc R U . . .
C15A C 0.7229(4) 0.44208(10) 0.51897(14) 0.0399(8) Uani 1 1 d . . . . .
H15A H 0.639694 0.439151 0.539564 0.048 Uiso 1 1 calc R U . . .
C16A C 0.7089(4) 0.45637(10) 0.46313(13) 0.0351(7) Uani 1 1 d . . . . .
C17A C 0.5654(4) 0.47031(14) 0.43483(15) 0.0504(10) Uani 1 1 d . . . . .
H17A H 0.551251 0.499701 0.444094 0.060 Uiso 1 1 calc R U . . .
H17B H 0.487073 0.454399 0.450747 0.060 Uiso 1 1 calc R U . . .
C21A C 1.0463(3) 0.40781(9) 0.32427(15) 0.0318(7) Uani 1 1 d . . . . .
H21A H 1.052348 0.406697 0.282349 0.038 Uiso 1 1 calc R U . . .
H21B H 1.134280 0.394346 0.343035 0.038 Uiso 1 1 calc R U . . .
C22A C 0.9150(3) 0.38431(9) 0.33857(13) 0.0268(6) Uani 1 1 d . . . . .
C23A C 0.9176(3) 0.34194(10) 0.34279(14) 0.0319(7) Uani 1 1 d . . . . .
H23A H 1.005344 0.327268 0.339461 0.038 Uiso 1 1 calc R U . . .
C24A C 0.7915(4) 0.32095(10) 0.35191(14) 0.0347(7) Uani 1 1 d . . . . .
H24A H 0.791939 0.291785 0.355156 0.042 Uiso 1 1 calc R U . . .
C25A C 0.6657(4) 0.34282(10) 0.35620(14) 0.0331(7) Uani 1 1 d . . . . .
H25A H 0.578496 0.328827 0.362684 0.040 Uiso 1 1 calc R U . . .
C26A C 0.6663(3) 0.38524(9) 0.35107(12) 0.0272(6) Uani 1 1 d . . . . .
C27A C 0.5265(3) 0.40892(10) 0.35075(15) 0.0356(7) Uani 1 1 d . . . . .
H27A H 0.472923 0.398989 0.382736 0.043 Uiso 1 1 calc R U . . .
H27B H 0.466168 0.402925 0.314593 0.043 Uiso 1 1 calc R U . . .
C31A C 0.9114(3) 0.47482(9) 0.20540(12) 0.0256(6) Uani 1 1 d . . . . .
C32A C 0.9407(3) 0.44963(9) 0.15954(13) 0.0294(6) Uani 1 1 d . . . . .
H32A H 0.874233 0.428551 0.146616 0.035 Uiso 1 1 calc R U . . .
C33A C 1.0671(4) 0.45550(10) 0.13291(14) 0.0338(7) Uani 1 1 d . . . . .
H33A H 1.088635 0.437889 0.102443 0.041 Uiso 1 1 calc R U . . .
C34A C 1.1623(3) 0.48703(11) 0.15069(14) 0.0346(7) Uani 1 1 d . . . . .
H34A H 1.247777 0.491251 0.131824 0.042 Uiso 1 1 calc R U . . .
C35A C 1.1334(3) 0.51229(10) 0.19565(14) 0.0329(7) Uani 1 1 d . . . . .
H35A H 1.198616 0.533903 0.207528 0.039 Uiso 1 1 calc R U . . .
C36A C 1.0093(3) 0.50613(9) 0.22341(13) 0.0291(6) Uani 1 1 d . . . . .
H36A H 0.990542 0.523204 0.254798 0.035 Uiso 1 1 calc R U . . .
C41A C 0.6408(3) 0.51447(9) 0.21078(13) 0.0267(6) Uani 1 1 d . . . . .
C42A C 0.5601(3) 0.54083(9) 0.24216(14) 0.0310(6) Uani 1 1 d . . . . .
H42A H 0.562696 0.537915 0.282567 0.037 Uiso 1 1 calc R U . . .
C43A C 0.4752(4) 0.57163(10) 0.21418(16) 0.0375(7) Uani 1 1 d . . . . .
H43A H 0.420192 0.589589 0.235770 0.045 Uiso 1 1 calc R U . . .
C44A C 0.4705(3) 0.57619(10) 0.15606(15) 0.0362(7) Uani 1 1 d . . . . .
H44A H 0.412224 0.597196 0.137451 0.043 Uiso 1 1 calc R U . . .
C45A C 0.5511(4) 0.55006(11) 0.12417(15) 0.0372(8) Uani 1 1 d . . . . .
H45A H 0.548426 0.553258 0.083792 0.045 Uiso 1 1 calc R U . . .
C46A C 0.6353(3) 0.51930(10) 0.15168(14) 0.0321(7) Uani 1 1 d . . . . .
H46A H 0.689830 0.501346 0.129876 0.039 Uiso 1 1 calc R U . . .
C51A C 0.6460(3) 0.42717(9) 0.21609(12) 0.0270(6) Uani 1 1 d . . . . .
C52A C 0.4960(4) 0.43005(10) 0.20080(14) 0.0344(7) Uani 1 1 d . . . . .
H52A H 0.449860 0.456220 0.199344 0.041 Uiso 1 1 calc R U . . .
C53A C 0.4148(4) 0.39484(12) 0.18781(16) 0.0429(8) Uani 1 1 d . . . . .
H53A H 0.313639 0.397107 0.176735 0.051 Uiso 1 1 calc R U . . .
C54A C 0.4797(4) 0.35641(11) 0.19081(14) 0.0407(8) Uani 1 1 d . . . . .
H54A H 0.422872 0.332346 0.182995 0.049 Uiso 1 1 calc R U . . .
C55A C 0.6274(4) 0.35321(10) 0.20520(13) 0.0346(7) Uani 1 1 d . . . . .
H55A H 0.672333 0.326879 0.206861 0.042 Uiso 1 1 calc R U . . .
C56A C 0.7103(4) 0.38813(9) 0.21723(12) 0.0296(6) Uani 1 1 d . . . . .
H56A H 0.812221 0.385566 0.226381 0.035 Uiso 1 1 calc R U . . .
Ru1B Ru 0.29552(2) 0.80461(2) 0.53084(2) 0.02234(7) Uani 1 1 d . . . . .
Cl1B Cl 0.22804(9) 0.81491(2) 0.42930(3) 0.03408(16) Uani 1 1 d . . . . .
S1B S 0.08206(8) 0.83150(2) 0.55939(3) 0.02921(16) Uani 1 1 d . . . . .
S2B S 0.49219(8) 0.76356(2) 0.51451(3) 0.02852(15) Uani 1 1 d . . . . .
P1B P 0.42462(8) 0.86528(2) 0.54358(3) 0.02207(15) Uani 1 1 d . . . . .
N1B N 0.1768(3) 0.74946(7) 0.52030(11) 0.0277(5) Uani 1 1 d . . . . .
N2B N 0.3364(3) 0.78706(7) 0.61515(10) 0.0248(5) Uani 1 1 d . . . . .
C11B C -0.0390(3) 0.78833(10) 0.54121(16) 0.0347(7) Uani 1 1 d . . . . .
H11C H -0.102274 0.784388 0.572622 0.042 Uiso 1 1 calc R U . . .
H11D H -0.102358 0.795441 0.506217 0.042 Uiso 1 1 calc R U . . .
C12B C 0.0359(3) 0.74842(9) 0.53117(14) 0.0321(7) Uani 1 1 d . . . . .
C13B C -0.0409(4) 0.71168(10) 0.52999(16) 0.0412(8) Uani 1 1 d . . . . .
H13B H -0.138786 0.711182 0.539252 0.049 Uiso 1 1 calc R U . . .
C14B C 0.0268(4) 0.67588(10) 0.51519(16) 0.0422(8) Uani 1 1 d . . . . .
H14B H -0.024664 0.650521 0.513768 0.051 Uiso 1 1 calc R U . . .
C15B C 0.1702(4) 0.67710(10) 0.50241(15) 0.0387(8) Uani 1 1 d . . . . .
H15B H 0.217713 0.652652 0.491993 0.046 Uiso 1 1 calc R U . . .
C16B C 0.2434(4) 0.71439(9) 0.50500(14) 0.0326(7) Uani 1 1 d . . . . .
C17B C 0.3942(4) 0.71797(10) 0.48750(17) 0.0425(8) Uani 1 1 d . . . . .
H17C H 0.389342 0.718132 0.445133 0.051 Uiso 1 1 calc R U . . .
H17D H 0.449897 0.693272 0.501140 0.051 Uiso 1 1 calc R U . . .
C21B C 0.1201(4) 0.82599(9) 0.63616(14) 0.0329(7) Uani 1 1 d . . . . .
H21C H 0.140976 0.853573 0.652932 0.040 Uiso 1 1 calc R U . . .
H21D H 0.031808 0.815402 0.652093 0.040 Uiso 1 1 calc R U . . .
C22B C 0.2444(4) 0.79805(9) 0.65460(13) 0.0296(6) Uani 1 1 d . . . . .
C23B C 0.2654(4) 0.78500(10) 0.71067(14) 0.0376(7) Uani 1 1 d . . . . .
H23B H 0.198311 0.792510 0.737233 0.045 Uiso 1 1 calc R U . . .
C24B C 0.3843(4) 0.76098(11) 0.72796(14) 0.0393(8) Uani 1 1 d . . . . .
H24B H 0.402063 0.752583 0.766798 0.047 Uiso 1 1 calc R U . . .
C25B C 0.4771(4) 0.74930(10) 0.68804(14) 0.0349(7) Uani 1 1 d . . . . .
H25B H 0.559233 0.732566 0.699158 0.042 Uiso 1 1 calc R U . . .
C26B C 0.4500(3) 0.76209(8) 0.63170(13) 0.0268(6) Uani 1 1 d . . . . .
C27B C 0.5500(3) 0.74940(9) 0.58799(14) 0.0316(7) Uani 1 1 d . . . . .
H27C H 0.561837 0.719112 0.589848 0.038 Uiso 1 1 calc R U . . .
H27D H 0.646663 0.761794 0.598595 0.038 Uiso 1 1 calc R U . . .
C31B C 0.3324(3) 0.91401(8) 0.52348(12) 0.0244(6) Uani 1 1 d . . . . .
C32B C 0.3878(3) 0.95192(9) 0.54414(13) 0.0260(6) Uani 1 1 d . . . . .
H32B H 0.470601 0.952571 0.571355 0.031 Uiso 1 1 calc R U . . .
C33B C 0.3223(3) 0.98852(9) 0.52504(13) 0.0286(6) Uani 1 1 d . . . . .
H33B H 0.360425 1.014113 0.539158 0.034 Uiso 1 1 calc R U . . .
C34B C 0.2015(3) 0.98775(9) 0.48545(13) 0.0292(6) Uani 1 1 d . . . . .
H34B H 0.156336 1.012809 0.472707 0.035 Uiso 1 1 calc R U . . .
C35B C 0.1462(3) 0.95039(9) 0.46432(13) 0.0270(6) Uani 1 1 d . . . . .
H35B H 0.063855 0.949983 0.436898 0.032 Uiso 1 1 calc R U . . .
C36B C 0.2111(3) 0.91365(9) 0.48319(12) 0.0251(6) Uani 1 1 d . . . . .
H36B H 0.172907 0.888182 0.468646 0.030 Uiso 1 1 calc R U . . .
C41B C 0.5871(3) 0.87043(8) 0.50503(12) 0.0242(6) Uani 1 1 d . . . . .
C42B C 0.5925(3) 0.84940(9) 0.45303(13) 0.0298(6) Uani 1 1 d . . . . .
H42B H 0.513333 0.832505 0.438785 0.036 Uiso 1 1 calc R U . . .
C43B C 0.7130(4) 0.85319(10) 0.42234(13) 0.0333(7) Uani 1 1 d . . . . .
H43B H 0.716473 0.838540 0.387411 0.040 Uiso 1 1 calc R U . . .
C44B C 0.8278(3) 0.87801(9) 0.44206(13) 0.0308(6) Uani 1 1 d . . . . .
H44B H 0.910390 0.880329 0.420966 0.037 Uiso 1 1 calc R U . . .
C45B C 0.8221(3) 0.89959(9) 0.49286(13) 0.0289(6) Uani 1 1 d . . . . .
H45B H 0.900858 0.916884 0.506341 0.035 Uiso 1 1 calc R U . . .
C46B C 0.7023(3) 0.89615(9) 0.52417(13) 0.0269(6) Uani 1 1 d . . . . .
H46B H 0.698864 0.911331 0.558667 0.032 Uiso 1 1 calc R U . . .
C51B C 0.4926(3) 0.87248(8) 0.61875(13) 0.0254(6) Uani 1 1 d . . . . .
C52B C 0.6174(3) 0.85175(9) 0.64123(13) 0.0294(6) Uani 1 1 d . . . . .
H52B H 0.676465 0.838177 0.615954 0.035 Uiso 1 1 calc R U . . .
C53B C 0.6568(4) 0.85060(10) 0.69958(15) 0.0366(7) Uani 1 1 d . . . . .
H53B H 0.742173 0.836348 0.714108 0.044 Uiso 1 1 calc R U . . .
C54B C 0.5708(4) 0.87042(10) 0.73701(14) 0.0382(8) Uani 1 1 d . . . . .
H54B H 0.597246 0.869677 0.777147 0.046 Uiso 1 1 calc R U . . .
C55B C 0.4474(4) 0.89109(10) 0.71554(14) 0.0362(7) Uani 1 1 d . . . . .
H55B H 0.388679 0.904534 0.741066 0.043 Uiso 1 1 calc R U . . .
C56B C 0.4080(4) 0.89245(9) 0.65695(13) 0.0294(6) Uani 1 1 d . . . . .
H56B H 0.323108 0.907015 0.642674 0.035 Uiso 1 1 calc R U . . .
Cl1 Cl 0.87330(9) 0.75382(3) 0.67615(4) 0.0441(2) Uani 1 1 d . . . . .
Cl2 Cl 0.6575(4) 0.63692(6) 0.5267(3) 0.0482(8) Uani 0.643(13) 1 d . U P A 1
Cl2' Cl 0.6837(4) 0.64064(14) 0.5576(5) 0.041(2) Uani 0.357(13) 1 d . U P A 2
C1S C 0.9036(11) 0.7118(3) 0.8088(8) 0.094(2) Uani 0.764(4) 1 d D U P B 1
H1S1 H 0.874611 0.725045 0.771432 0.113 Uiso 0.764(4) 1 calc R U P B 1
H1S2 H 0.825072 0.716282 0.834119 0.113 Uiso 0.764(4) 1 calc R U P B 1
Cl1S Cl 1.0677(3) 0.73420(6) 0.84004(11) 0.0950(8) Uani 0.764(4) 1 d D U P B 1
Cl2S Cl 0.92992(19) 0.65799(6) 0.79883(7) 0.0607(5) Uani 0.764(4) 1 d D U P B 1
C2S C 0.917(3) 0.7159(7) 0.815(3) 0.103(3) Uani 0.236(4) 1 d D U P B 2
H2S1 H 0.843834 0.732093 0.791019 0.123 Uiso 0.236(4) 1 calc R U P B 2
H2S2 H 0.914997 0.725221 0.855456 0.123 Uiso 0.236(4) 1 calc R U P B 2
Cl3S Cl 1.0936(10) 0.7235(3) 0.7920(4) 0.118(2) Uani 0.236(4) 1 d D U P B 2
Cl4S Cl 0.8745(16) 0.6620(4) 0.8097(6) 0.149(3) Uani 0.236(4) 1 d D U P B 2

loop_
_atom_site_aniso_label
_atom_site_aniso_U_11
_atom_site_aniso_U_22
_atom_site_aniso_U_33
_atom_site_aniso_U_23
_atom_site_aniso_U_13
_atom_site_aniso_U_12
Ru1A 0.02391(13) 0.01948(12) 0.02629(12) 0.00050(8) 0.00409(9) 0.00425(8)
Cl1A 0.0456(4) 0.0206(3) 0.0345(4) -0.0019(3) -0.0017(3) 0.0048(3)
S1A 0.0246(4) 0.0214(3) 0.0387(4) 0.0031(3) 0.0018(3) -0.0004(3)
S2A 0.0277(4) 0.0345(4) 0.0329(4) 0.0058(3) 0.0101(3) 0.0108(3)
P1A 0.0218(4) 0.0220(3) 0.0259(3) 0.0020(3) 0.0045(3) 0.0013(3)
N1A 0.0423(16) 0.0194(12) 0.0303(13) -0.0018(10) 0.0017(11) 0.0061(11)
N2A 0.0245(13) 0.0221(12) 0.0266(12) 0.0020(9) 0.0059(10) 0.0013(9)
C11A 0.0352(18) 0.0312(16) 0.0440(18) 0.0011(14) -0.0079(14) -0.0049(14)
C12A 0.0381(18) 0.0209(14) 0.0359(16) -0.0035(12) -0.0066(13) -0.0008(12)
C13A 0.050(2) 0.0305(17) 0.0348(17) -0.0014(13) -0.0081(15) -0.0030(15)
C14A 0.061(2) 0.0332(17) 0.0283(16) -0.0004(13) -0.0013(16) -0.0016(16)
C15A 0.056(2) 0.0309(17) 0.0335(17) -0.0038(13) 0.0080(15) 0.0050(15)
C16A 0.047(2) 0.0313(16) 0.0285(15) -0.0019(12) 0.0105(14) 0.0108(14)
C17A 0.050(2) 0.070(3) 0.0339(18) 0.0062(17) 0.0194(16) 0.0291(19)
C21A 0.0234(15) 0.0236(14) 0.0495(18) -0.0013(13) 0.0084(13) 0.0034(12)
C22A 0.0237(15) 0.0239(14) 0.0331(15) 0.0002(11) 0.0040(12) 0.0011(11)
C23A 0.0293(16) 0.0251(15) 0.0419(17) 0.0017(13) 0.0065(13) 0.0038(12)
C24A 0.0388(18) 0.0211(15) 0.0449(18) 0.0045(13) 0.0071(14) -0.0014(13)
C25A 0.0304(17) 0.0305(16) 0.0394(17) 0.0081(13) 0.0078(13) -0.0037(13)
C26A 0.0242(15) 0.0303(15) 0.0277(14) 0.0049(12) 0.0057(11) -0.0002(12)
C27A 0.0267(16) 0.0342(17) 0.0476(19) 0.0117(14) 0.0122(14) 0.0012(13)
C31A 0.0251(15) 0.0250(14) 0.0275(14) 0.0041(11) 0.0059(11) 0.0022(11)
C32A 0.0287(16) 0.0269(15) 0.0335(15) 0.0011(12) 0.0073(12) 0.0020(12)
C33A 0.0327(17) 0.0360(17) 0.0339(16) 0.0006(13) 0.0094(13) 0.0095(13)
C34A 0.0239(15) 0.0429(18) 0.0383(17) 0.0068(14) 0.0094(13) 0.0035(13)
C35A 0.0273(16) 0.0319(16) 0.0403(17) 0.0053(13) 0.0071(13) -0.0027(13)
C36A 0.0294(16) 0.0244(14) 0.0343(15) 0.0016(12) 0.0076(12) -0.0002(12)
C41A 0.0211(14) 0.0241(14) 0.0350(15) 0.0076(12) 0.0025(12) -0.0009(11)
C42A 0.0257(15) 0.0276(15) 0.0395(17) 0.0065(13) 0.0019(13) 0.0014(12)
C43A 0.0260(16) 0.0262(15) 0.060(2) 0.0082(14) 0.0033(15) 0.0019(13)
C44A 0.0237(15) 0.0280(16) 0.055(2) 0.0180(14) -0.0064(14) -0.0051(12)
C45A 0.0291(17) 0.0393(18) 0.0419(18) 0.0160(14) -0.0039(14) -0.0093(14)
C46A 0.0280(16) 0.0314(16) 0.0370(16) 0.0082(13) 0.0030(13) -0.0034(13)
C51A 0.0275(15) 0.0291(15) 0.0246(13) 0.0040(11) 0.0029(11) -0.0040(12)
C52A 0.0320(17) 0.0340(17) 0.0372(17) 0.0073(13) 0.0031(13) -0.0031(13)
C53A 0.0339(18) 0.049(2) 0.0442(19) 0.0098(16) -0.0034(15) -0.0135(15)
C54A 0.051(2) 0.0362(18) 0.0345(17) 0.0019(14) 0.0010(15) -0.0175(16)
C55A 0.047(2) 0.0292(16) 0.0285(15) -0.0006(12) 0.0089(14) -0.0054(14)
C56A 0.0350(17) 0.0296(15) 0.0245(14) -0.0005(11) 0.0053(12) -0.0034(12)
Ru1B 0.02187(12) 0.01620(11) 0.02935(12) 0.00194(7) 0.00453(9) -0.00194(7)
Cl1B 0.0388(4) 0.0301(4) 0.0321(4) 0.0026(3) -0.0031(3) -0.0070(3)
S1B 0.0227(3) 0.0196(3) 0.0459(4) 0.0048(3) 0.0061(3) 0.0003(3)
S2B 0.0276(4) 0.0220(3) 0.0376(4) -0.0019(3) 0.0117(3) -0.0013(3)
P1B 0.0216(3) 0.0161(3) 0.0288(3) 0.0022(3) 0.0042(3) -0.0015(3)
N1B 0.0285(13) 0.0208(12) 0.0339(13) 0.0007(10) 0.0033(10) -0.0045(10)
N2B 0.0255(12) 0.0161(11) 0.0337(13) 0.0012(9) 0.0077(10) -0.0016(9)
C11B 0.0227(15) 0.0293(16) 0.0524(19) 0.0035(14) 0.0048(14) -0.0038(12)
C12B 0.0284(16) 0.0257(15) 0.0422(17) 0.0038(13) 0.0030(13) -0.0050(12)
C13B 0.0362(19) 0.0304(17) 0.057(2) 0.0023(15) 0.0064(16) -0.0105(14)
C14B 0.047(2) 0.0252(16) 0.054(2) 0.0016(14) 0.0034(17) -0.0124(14)
C15B 0.046(2) 0.0235(15) 0.0470(19) -0.0031(14) 0.0046(15) -0.0048(14)
C16B 0.0359(17) 0.0239(15) 0.0379(16) -0.0033(12) 0.0030(13) -0.0025(13)
C17B 0.045(2) 0.0265(16) 0.058(2) -0.0165(15) 0.0161(17) -0.0046(14)
C21B 0.0332(17) 0.0252(15) 0.0430(17) -0.0028(13) 0.0177(14) 0.0007(12)
C22B 0.0344(17) 0.0186(13) 0.0371(16) -0.0018(12) 0.0104(13) -0.0034(12)
C23B 0.048(2) 0.0304(16) 0.0359(17) 0.0008(13) 0.0143(15) -0.0019(14)
C24B 0.052(2) 0.0358(18) 0.0310(16) 0.0066(13) 0.0069(15) -0.0027(15)
C25B 0.0351(17) 0.0267(15) 0.0426(18) 0.0087(13) 0.0019(14) -0.0014(13)
C26B 0.0252(15) 0.0185(13) 0.0370(16) 0.0042(11) 0.0048(12) -0.0017(11)
C27B 0.0250(15) 0.0247(15) 0.0464(18) 0.0081(13) 0.0102(13) 0.0041(12)
C31B 0.0241(14) 0.0205(13) 0.0300(14) 0.0048(11) 0.0091(11) 0.0019(11)
C32B 0.0238(14) 0.0224(14) 0.0324(15) 0.0020(11) 0.0060(12) -0.0029(11)
C33B 0.0323(16) 0.0194(14) 0.0353(15) 0.0003(11) 0.0093(13) 0.0009(12)
C34B 0.0305(16) 0.0219(14) 0.0365(16) 0.0056(12) 0.0103(13) 0.0047(12)
C35B 0.0221(14) 0.0289(15) 0.0308(15) 0.0053(12) 0.0061(11) 0.0015(11)
C36B 0.0229(14) 0.0225(14) 0.0309(14) 0.0018(11) 0.0075(11) -0.0035(11)
C41B 0.0239(14) 0.0192(13) 0.0301(14) 0.0050(11) 0.0048(11) 0.0014(11)
C42B 0.0303(16) 0.0292(15) 0.0298(15) 0.0036(12) 0.0023(12) -0.0077(12)
C43B 0.0370(18) 0.0355(17) 0.0286(15) 0.0024(13) 0.0092(13) -0.0059(13)
C44B 0.0292(16) 0.0291(15) 0.0348(16) 0.0066(12) 0.0071(13) -0.0004(12)
C45B 0.0252(15) 0.0237(14) 0.0383(16) 0.0009(12) 0.0045(12) -0.0033(11)
C46B 0.0249(15) 0.0201(13) 0.0362(15) -0.0007(11) 0.0053(12) -0.0003(11)
C51B 0.0270(15) 0.0163(13) 0.0334(15) 0.0023(11) 0.0045(12) -0.0035(11)
C52B 0.0288(16) 0.0240(14) 0.0351(16) 0.0024(12) 0.0023(12) 0.0002(12)
C53B 0.0357(18) 0.0324(17) 0.0404(17) 0.0073(14) -0.0038(14) -0.0027(14)
C54B 0.049(2) 0.0337(17) 0.0314(16) 0.0034(13) -0.0014(14) -0.0123(15)
C55B 0.048(2) 0.0262(15) 0.0361(17) -0.0038(13) 0.0109(15) -0.0068(14)
C56B 0.0336(16) 0.0207(14) 0.0346(15) 0.0016(12) 0.0070(13) -0.0034(12)
Cl1 0.0321(4) 0.0397(4) 0.0622(5) 0.0158(4) 0.0140(4) 0.0034(3)
Cl2 0.0446(10) 0.0432(9) 0.060(2) -0.0133(9) 0.0244(13) -0.0117(7)
Cl2' 0.0307(14) 0.0251(15) 0.069(5) 0.0117(18) 0.0146(18) 0.0008(9)
C1S 0.100(4) 0.093(4) 0.092(4) 0.020(3) 0.023(4) 0.003(3)
Cl1S 0.1119(16) 0.0663(11) 0.1059(17) 0.0245(10) 0.0055(12) -0.0097(10)
Cl2S 0.0531(9) 0.0737(10) 0.0575(8) -0.0091(7) 0.0177(6) 0.0078(7)
C2S 0.107(5) 0.100(5) 0.103(5) 0.012(5) 0.017(5) 0.001(5)
Cl3S 0.126(5) 0.116(4) 0.111(5) 0.007(4) 0.012(4) -0.006(4)
Cl4S 0.148(6) 0.145(5) 0.156(6) 0.001(5) 0.022(5) 0.008(5)

loop_
_atom_type_symbol
_atom_type_description
_atom_type_scat_dispersion_real
_atom_type_scat_dispersion_imag
_atom_type_scat_source
C C 0.0181 0.0091 'International Tables Vol C Tables 4.2.6.8 and 6.1.1.4'
H H 0.0000 0.0000 'International Tables Vol C Tables 4.2.6.8 and 6.1.1.4'
N N 0.0311 0.0180 'International Tables Vol C Tables 4.2.6.8 and 6.1.1.4'
P P 0.2955 0.4335 'International Tables Vol C Tables 4.2.6.8 and 6.1.1.4'
S S 0.3331 0.5567 'International Tables Vol C Tables 4.2.6.8 and 6.1.1.4'
Cl Cl 0.3639 0.7018 'International Tables Vol C Tables 4.2.6.8 and 6.1.1.4'
Ru Ru 0.0552 3.2960 'International Tables Vol C Tables 4.2.6.8 and 6.1.1.4'

loop_
_geom_angle_atom_site_label_1
_geom_angle_atom_site_label_2
_geom_angle_atom_site_label_3
_geom_angle
_geom_angle_site_symmetry_1
_geom_angle_site_symmetry_3
_geom_angle_publ_flag
N2A Ru1A N1A 82.61(9) . . ?
N2A Ru1A P1A 92.46(7) . . ?
N1A Ru1A P1A 174.74(7) . . ?
N2A Ru1A S2A 85.30(7) . . ?
N1A Ru1A S2A 84.06(8) . . ?
P1A Ru1A S2A 93.74(3) . . ?
N2A Ru1A S1A 84.97(7) . . ?
N1A Ru1A S1A 83.97(8) . . ?
P1A Ru1A S1A 97.47(3) . . ?
S2A Ru1A S1A 165.44(3) . . ?
N2A Ru1A Cl1A 172.95(7) . . ?
N1A Ru1A Cl1A 91.55(7) . . ?
P1A Ru1A Cl1A 93.49(3) . . ?
S2A Ru1A Cl1A 98.07(3) . . ?
S1A Ru1A Cl1A 90.52(3) . . ?
C21A S1A C11A 101.68(16) . . ?
C21A S1A Ru1A 97.26(10) . . ?
C11A S1A Ru1A 100.31(12) . . ?
C27A S2A C17A 101.06(18) . . ?
C27A S2A Ru1A 99.11(10) . . ?
C17A S2A Ru1A 98.62(14) . . ?
C51A P1A C31A 106.37(14) . . ?
C51A P1A C41A 101.50(14) . . ?
C31A P1A C41A 100.89(13) . . ?
C51A P1A Ru1A 111.36(9) . . ?
C31A P1A Ru1A 114.93(10) . . ?
C41A P1A Ru1A 120.09(10) . . ?
C12A N1A C16A 119.6(3) . . ?
C12A N1A Ru1A 120.0(2) . . ?
C16A N1A Ru1A 119.0(2) . . ?
C26A N2A C22A 119.0(3) . . ?
C26A N2A Ru1A 120.80(19) . . ?
C22A N2A Ru1A 120.00(19) . . ?
C12A C11A S1A 114.7(2) . . ?
C12A C11A H11A 108.6 . . ?
S1A C11A H11A 108.6 . . ?
C12A C11A H11B 108.6 . . ?
S1A C11A H11B 108.6 . . ?
H11A C11A H11B 107.6 . . ?
N1A C12A C13A 120.6(3) . . ?
N1A C12A C11A 118.5(3) . . ?
C13A C12A C11A 120.9(3) . . ?
C14A C13A C12A 119.9(3) . . ?
C14A C13A H13A 120.0 . . ?
C12A C13A H13A 120.0 . . ?
C13A C14A C15A 119.3(3) . . ?
C13A C14A H14A 120.3 . . ?
C15A C14A H14A 120.3 . . ?
C14A C15A C16A 119.4(3) . . ?
C14A C15A H15A 120.3 . . ?
C16A C15A H15A 120.3 . . ?
N1A C16A C15A 121.2(3) . . ?
N1A C16A C17A 117.2(3) . . ?
C15A C16A C17A 121.5(3) . . ?
C16A C17A S2A 113.4(2) . . ?
C16A C17A H17A 108.9 . . ?
S2A C17A H17A 108.9 . . ?
C16A C17A H17B 108.9 . . ?
S2A C17A H17B 108.9 . . ?
H17A C17A H17B 107.7 . . ?
C22A C21A S1A 113.1(2) . . ?
C22A C21A H21A 109.0 . . ?
S1A C21A H21A 109.0 . . ?
C22A C21A H21B 109.0 . . ?
S1A C21A H21B 109.0 . . ?
H21A C21A H21B 107.8 . . ?
N2A C22A C23A 121.2(3) . . ?
N2A C22A C21A 117.6(3) . . ?
C23A C22A C21A 121.0(3) . . ?
C22A C23A C24A 119.6(3) . . ?
C22A C23A H23A 120.2 . . ?
C24A C23A H23A 120.2 . . ?
C25A C24A C23A 119.1(3) . . ?
C25A C24A H24A 120.4 . . ?
C23A C24A H24A 120.4 . . ?
C24A C25A C26A 119.9(3) . . ?
C24A C25A H25A 120.1 . . ?
C26A C25A H25A 120.1 . . ?
N2A C26A C25A 121.2(3) . . ?
N2A C26A C27A 118.7(3) . . ?
C25A C26A C27A 120.0(3) . . ?
C26A C27A S2A 114.4(2) . . ?
C26A C27A H27A 108.7 . . ?
S2A C27A H27A 108.7 . . ?
C26A C27A H27B 108.7 . . ?
S2A C27A H27B 108.7 . . ?
H27A C27A H27B 107.6 . . ?
C32A C31A C36A 119.4(3) . . ?
C32A C31A P1A 125.5(2) . . ?
C36A C31A P1A 115.0(2) . . ?
C33A C32A C31A 119.8(3) . . ?
C33A C32A H32A 120.1 . . ?
C31A C32A H32A 120.1 . . ?
C32A C33A C34A 120.2(3) . . ?
C32A C33A H33A 119.9 . . ?
C34A C33A H33A 119.9 . . ?
C35A C34A C33A 120.3(3) . . ?
C35A C34A H34A 119.8 . . ?
C33A C34A H34A 119.8 . . ?
C34A C35A C36A 120.0(3) . . ?
C34A C35A H35A 120.0 . . ?
C36A C35A H35A 120.0 . . ?
C35A C36A C31A 120.3(3) . . ?
C35A C36A H36A 119.9 . . ?
C31A C36A H36A 119.9 . . ?
C42A C41A C46A 119.0(3) . . ?
C42A C41A P1A 122.2(2) . . ?
C46A C41A P1A 118.7(2) . . ?
C41A C42A C43A 119.9(3) . . ?
C41A C42A H42A 120.1 . . ?
C43A C42A H42A 120.1 . . ?
C44A C43A C42A 120.7(3) . . ?
C44A C43A H43A 119.7 . . ?
C42A C43A H43A 119.7 . . ?
C43A C44A C45A 120.0(3) . . ?
C43A C44A H44A 120.0 . . ?
C45A C44A H44A 120.0 . . ?
C46A C45A C44A 119.6(3) . . ?
C46A C45A H45A 120.2 . . ?
C44A C45A H45A 120.2 . . ?
C45A C46A C41A 120.8(3) . . ?
C45A C46A H46A 119.6 . . ?
C41A C46A H46A 119.6 . . ?
C56A C51A C52A 118.2(3) . . ?
C56A C51A P1A 120.6(2) . . ?
C52A C51A P1A 120.5(2) . . ?
C53A C52A C51A 120.2(3) . . ?
C53A C52A H52A 119.9 . . ?
C51A C52A H52A 119.9 . . ?
C54A C53A C52A 120.6(3) . . ?
C54A C53A H53A 119.7 . . ?
C52A C53A H53A 119.7 . . ?
C55A C54A C53A 119.7(3) . . ?
C55A C54A H54A 120.2 . . ?
C53A C54A H54A 120.2 . . ?
C54A C55A C56A 120.4(3) . . ?
C54A C55A H55A 119.8 . . ?
C56A C55A H55A 119.8 . . ?
C55A C56A C51A 120.8(3) . . ?
C55A C56A H56A 119.6 . . ?
C51A C56A H56A 119.6 . . ?
N2B Ru1B N1B 85.67(9) . . ?
N2B Ru1B P1B 93.74(7) . . ?
N1B Ru1B P1B 179.24(7) . . ?
N2B Ru1B S1B 84.97(7) . . ?
N1B Ru1B S1B 84.60(7) . . ?
P1B Ru1B S1B 94.87(3) . . ?
N2B Ru1B S2B 85.54(7) . . ?
N1B Ru1B S2B 84.21(7) . . ?
P1B Ru1B S2B 96.23(3) . . ?
S1B Ru1B S2B 165.83(3) . . ?
N2B Ru1B Cl1B 170.95(7) . . ?
N1B Ru1B Cl1B 85.31(7) . . ?
P1B Ru1B Cl1B 95.29(3) . . ?
S1B Ru1B Cl1B 94.76(3) . . ?
S2B Ru1B Cl1B 92.97(3) . . ?
C21B S1B C11B 102.44(16) . . ?
C21B S1B Ru1B 99.07(10) . . ?
C11B S1B Ru1B 99.43(11) . . ?
C27B S2B C17B 102.57(17) . . ?
C27B S2B Ru1B 98.98(10) . . ?
C17B S2B Ru1B 98.79(12) . . ?
C51B P1B C41B 103.83(14) . . ?
C51B P1B C31B 104.28(13) . . ?
C41B P1B C31B 100.18(12) . . ?
C51B P1B Ru1B 111.17(9) . . ?
C41B P1B Ru1B 116.87(10) . . ?
C31B P1B Ru1B 118.67(10) . . ?
C12B N1B C16B 119.8(3) . . ?
C12B N1B Ru1B 120.0(2) . . ?
C16B N1B Ru1B 120.1(2) . . ?
C26B N2B C22B 118.6(3) . . ?
C26B N2B Ru1B 120.61(19) . . ?
C22B N2B Ru1B 120.6(2) . . ?
C12B C11B S1B 114.9(2) . . ?
C12B C11B H11C 108.6 . . ?
S1B C11B H11C 108.6 . . ?
C12B C11B H11D 108.6 . . ?
S1B C11B H11D 108.6 . . ?
H11C C11B H11D 107.5 . . ?
N1B C12B C13B 121.2(3) . . ?
N1B C12B C11B 118.4(3) . . ?
C13B C12B C11B 120.3(3) . . ?
C14B C13B C12B 119.1(3) . . ?
C14B C13B H13B 120.4 . . ?
C12B C13B H13B 120.4 . . ?
C13B C14B C15B 119.7(3) . . ?
C13B C14B H14B 120.2 . . ?
C15B C14B H14B 120.2 . . ?
C16B C15B C14B 119.2(3) . . ?
C16B C15B H15B 120.4 . . ?
C14B C15B H15B 120.4 . . ?
N1B C16B C15B 120.9(3) . . ?
N1B C16B C17B 117.7(3) . . ?
C15B C16B C17B 121.3(3) . . ?
C16B C17B S2B 114.5(2) . . ?
C16B C17B H17C 108.6 . . ?
S2B C17B H17C 108.6 . . ?
C16B C17B H17D 108.6 . . ?
S2B C17B H17D 108.6 . . ?
H17C C17B H17D 107.6 . . ?
C22B C21B S1B 114.9(2) . . ?
C22B C21B H21C 108.5 . . ?
S1B C21B H21C 108.5 . . ?
C22B C21B H21D 108.5 . . ?
S1B C21B H21D 108.5 . . ?
H21C C21B H21D 107.5 . . ?
N2B C22B C23B 121.7(3) . . ?
N2B C22B C21B 118.3(3) . . ?
C23B C22B C21B 119.9(3) . . ?
C22B C23B C24B 119.5(3) . . ?
C22B C23B H23B 120.2 . . ?
C24B C23B H23B 120.2 . . ?
C23B C24B C25B 119.0(3) . . ?
C23B C24B H24B 120.5 . . ?
C25B C24B H24B 120.5 . . ?
C24B C25B C26B 119.7(3) . . ?
C24B C25B H25B 120.2 . . ?
C26B C25B H25B 120.2 . . ?
N2B C26B C25B 121.3(3) . . ?
N2B C26B C27B 118.6(3) . . ?
C25B C26B C27B 120.0(3) . . ?
C26B C27B S2B 115.6(2) . . ?
C26B C27B H27C 108.4 . . ?
S2B C27B H27C 108.4 . . ?
C26B C27B H27D 108.4 . . ?
S2B C27B H27D 108.4 . . ?
H27C C27B H27D 107.4 . . ?
C36B C31B C32B 119.0(3) . . ?
C36B C31B P1B 119.3(2) . . ?
C32B C31B P1B 121.4(2) . . ?
C33B C32B C31B 120.4(3) . . ?
C33B C32B H32B 119.8 . . ?
C31B C32B H32B 119.8 . . ?
C34B C33B C32B 120.1(3) . . ?
C34B C33B H33B 120.0 . . ?
C32B C33B H33B 120.0 . . ?
C33B C34B C35B 120.1(3) . . ?
C33B C34B H34B 119.9 . . ?
C35B C34B H34B 119.9 . . ?
C36B C35B C34B 120.2(3) . . ?
C36B C35B H35B 119.9 . . ?
C34B C35B H35B 119.9 . . ?
C35B C36B C31B 120.2(3) . . ?
C35B C36B H36B 119.9 . . ?
C31B C36B H36B 119.9 . . ?
C46B C41B C42B 118.9(3) . . ?
C46B C41B P1B 122.2(2) . . ?
C42B C41B P1B 118.8(2) . . ?
C43B C42B C41B 120.2(3) . . ?
C43B C42B H42B 119.9 . . ?
C41B C42B H42B 119.9 . . ?
C44B C43B C42B 120.6(3) . . ?
C44B C43B H43B 119.7 . . ?
C42B C43B H43B 119.7 . . ?
C43B C44B C45B 119.6(3) . . ?
C43B C44B H44B 120.2 . . ?
C45B C44B H44B 120.2 . . ?
C44B C45B C46B 120.6(3) . . ?
C44B C45B H45B 119.7 . . ?
C46B C45B H45B 119.7 . . ?
C45B C46B C41B 120.1(3) . . ?
C45B C46B H46B 120.0 . . ?
C41B C46B H46B 120.0 . . ?
C52B C51B C56B 118.2(3) . . ?
C52B C51B P1B 120.0(2) . . ?
C56B C51B P1B 120.8(2) . . ?
C53B C52B C51B 121.3(3) . . ?
C53B C52B H52B 119.4 . . ?
C51B C52B H52B 119.4 . . ?
C52B C53B C54B 119.8(3) . . ?
C52B C53B H53B 120.1 . . ?
C54B C53B H53B 120.1 . . ?
C55B C54B C53B 119.7(3) . . ?
C55B C54B H54B 120.1 . . ?
C53B C54B H54B 120.1 . . ?
C54B C55B C56B 120.6(3) . . ?
C54B C55B H55B 119.7 . . ?
C56B C55B H55B 119.7 . . ?
C55B C56B C51B 120.4(3) . . ?
C55B C56B H56B 119.8 . . ?
C51B C56B H56B 119.8 . . ?
Cl1S C1S Cl2S 109.5(6) . . ?
Cl1S C1S H1S1 109.8 . . ?
Cl2S C1S H1S1 109.8 . . ?
Cl1S C1S H1S2 109.8 . . ?
Cl2S C1S H1S2 109.8 . . ?
H1S1 C1S H1S2 108.2 . . ?
Cl3S C2S Cl4S 108.0(14) . . ?
Cl3S C2S H2S1 110.1 . . ?
Cl4S C2S H2S1 110.1 . . ?
Cl3S C2S H2S2 110.1 . . ?
Cl4S C2S H2S2 110.1 . . ?
H2S1 C2S H2S2 108.4 . . ?

loop_
_geom_bond_atom_site_label_1
_geom_bond_atom_site_label_2
_geom_bond_distance
_geom_bond_site_symmetry_2
_geom_bond_publ_flag
Ru1A N2A 2.042(2) . ?
Ru1A N1A 2.122(3) . ?
Ru1A P1A 2.3070(7) . ?
Ru1A S2A 2.3186(8) . ?
Ru1A S1A 2.3228(8) . ?
Ru1A Cl1A 2.4315(7) . ?
S1A C21A 1.817(3) . ?
S1A C11A 1.821(3) . ?
S2A C27A 1.812(3) . ?
S2A C17A 1.818(4) . ?
P1A C51A 1.829(3) . ?
P1A C31A 1.830(3) . ?
P1A C41A 1.835(3) . ?
N1A C12A 1.347(4) . ?
N1A C16A 1.359(4) . ?
N2A C26A 1.353(4) . ?
N2A C22A 1.367(4) . ?
C11A C12A 1.501(5) . ?
C11A H11A 0.9900 . ?
C11A H11B 0.9900 . ?
C12A C13A 1.393(5) . ?
C13A C14A 1.373(5) . ?
C13A H13A 0.9500 . ?
C14A C15A 1.375(5) . ?
C14A H14A 0.9500 . ?
C15A C16A 1.383(5) . ?
C15A H15A 0.9500 . ?
C16A C17A 1.497(5) . ?
C17A H17A 0.9900 . ?
C17A H17B 0.9900 . ?
C21A C22A 1.497(4) . ?
C21A H21A 0.9900 . ?
C21A H21B 0.9900 . ?
C22A C23A 1.380(4) . ?
C23A C24A 1.383(5) . ?
C23A H23A 0.9500 . ?
C24A C25A 1.374(5) . ?
C24A H24A 0.9500 . ?
C25A C26A 1.383(4) . ?
C25A H25A 0.9500 . ?
C26A C27A 1.503(4) . ?
C27A H27A 0.9900 . ?
C27A H27B 0.9900 . ?
C31A C32A 1.397(4) . ?
C31A C36A 1.400(4) . ?
C32A C33A 1.388(4) . ?
C32A H32A 0.9500 . ?
C33A C34A 1.389(5) . ?
C33A H33A 0.9500 . ?
C34A C35A 1.381(5) . ?
C34A H34A 0.9500 . ?
C35A C36A 1.384(4) . ?
C35A H35A 0.9500 . ?
C36A H36A 0.9500 . ?
C41A C42A 1.390(4) . ?
C41A C46A 1.390(4) . ?
C42A C43A 1.396(4) . ?
C42A H42A 0.9500 . ?
C43A C44A 1.367(5) . ?
C43A H43A 0.9500 . ?
C44A C45A 1.391(5) . ?
C44A H44A 0.9500 . ?
C45A C46A 1.388(5) . ?
C45A H45A 0.9500 . ?
C46A H46A 0.9500 . ?
C51A C56A 1.399(4) . ?
C51A C52A 1.403(4) . ?
C52A C53A 1.386(5) . ?
C52A H52A 0.9500 . ?
C53A C54A 1.383(5) . ?
C53A H53A 0.9500 . ?
C54A C55A 1.379(5) . ?
C54A H54A 0.9500 . ?
C55A C56A 1.383(4) . ?
C55A H55A 0.9500 . ?
C56A H56A 0.9500 . ?
Ru1B N2B 2.058(2) . ?
Ru1B N1B 2.103(2) . ?
Ru1B P1B 2.3082(7) . ?
Ru1B S1B 2.3121(7) . ?
Ru1B S2B 2.3141(7) . ?
Ru1B Cl1B 2.4269(8) . ?
S1B C21B 1.810(3) . ?
S1B C11B 1.819(3) . ?
S2B C27B 1.815(3) . ?
S2B C17B 1.819(3) . ?
P1B C51B 1.830(3) . ?
P1B C41B 1.830(3) . ?
P1B C31B 1.838(3) . ?
N1B C12B 1.350(4) . ?
N1B C16B 1.358(4) . ?
N2B C26B 1.355(4) . ?
N2B C22B 1.360(4) . ?
C11B C12B 1.498(4) . ?
C11B H11C 0.9900 . ?
C11B H11D 0.9900 . ?
C12B C13B 1.387(4) . ?
C13B C14B 1.379(5) . ?
C13B H13B 0.9500 . ?
C14B C15B 1.386(5) . ?
C14B H14B 0.9500 . ?
C15B C16B 1.386(5) . ?
C15B H15B 0.9500 . ?
C16B C17B 1.493(5) . ?
C17B H17C 0.9900 . ?
C17B H17D 0.9900 . ?
C21B C22B 1.495(5) . ?
C21B H21C 0.9900 . ?
C21B H21D 0.9900 . ?
C22B C23B 1.377(5) . ?
C23B C24B 1.377(5) . ?
C23B H23B 0.9500 . ?
C24B C25B 1.380(5) . ?
C24B H24B 0.9500 . ?
C25B C26B 1.385(4) . ?
C25B H25B 0.9500 . ?
C26B C27B 1.500(4) . ?
C27B H27C 0.9900 . ?
C27B H27D 0.9900 . ?
C31B C36B 1.397(4) . ?
C31B C32B 1.402(4) . ?
C32B C33B 1.389(4) . ?
C32B H32B 0.9500 . ?
C33B C34B 1.384(5) . ?
C33B H33B 0.9500 . ?
C34B C35B 1.390(4) . ?
C34B H34B 0.9500 . ?
C35B C36B 1.389(4) . ?
C35B H35B 0.9500 . ?
C36B H36B 0.9500 . ?
C41B C46B 1.394(4) . ?
C41B C42B 1.402(4) . ?
C42B C43B 1.386(4) . ?
C42B H42B 0.9500 . ?
C43B C44B 1.378(5) . ?
C43B H43B 0.9500 . ?
C44B C45B 1.387(4) . ?
C44B H44B 0.9500 . ?
C45B C46B 1.388(4) . ?
C45B H45B 0.9500 . ?
C46B H46B 0.9500 . ?
C51B C52B 1.396(4) . ?
C51B C56B 1.401(4) . ?
C52B C53B 1.383(5) . ?
C52B H52B 0.9500 . ?
C53B C54B 1.394(5) . ?
C53B H53B 0.9500 . ?
C54B C55B 1.378(5) . ?
C54B H54B 0.9500 . ?
C55B C56B 1.388(5) . ?
C55B H55B 0.9500 . ?
C56B H56B 0.9500 . ?
C1S Cl1S 1.777(11) . ?
C1S Cl2S 1.783(8) . ?
C1S H1S1 0.9900 . ?
C1S H1S2 0.9900 . ?
C2S Cl3S 1.788(17) . ?
C2S Cl4S 1.796(16) . ?
C2S H2S1 0.9900 . ?
C2S H2S2 0.9900 . ?

loop_
_geom_torsion_atom_site_label_1
_geom_torsion_atom_site_label_2
_geom_torsion_atom_site_label_3
_geom_torsion_atom_site_label_4
_geom_torsion
_geom_torsion_site_symmetry_1
_geom_torsion_site_symmetry_2
_geom_torsion_site_symmetry_3
_geom_torsion_site_symmetry_4
_geom_torsion_publ_flag
C21A S1A C11A C12A -88.1(3) . . . . ?
Ru1A S1A C11A C12A 11.7(3) . . . . ?
C16A N1A C12A C13A 0.3(4) . . . . ?
Ru1A N1A C12A C13A -166.2(2) . . . . ?
C16A N1A C12A C11A -177.7(3) . . . . ?
Ru1A N1A C12A C11A 15.8(4) . . . . ?
S1A C11A C12A N1A -18.5(4) . . . . ?
S1A C11A C12A C13A 163.5(2) . . . . ?
N1A C12A C13A C14A 0.1(5) . . . . ?
C11A C12A C13A C14A 178.1(3) . . . . ?
C12A C13A C14A C15A -0.1(5) . . . . ?
C13A C14A C15A C16A -0.3(5) . . . . ?
C12A N1A C16A C15A -0.7(5) . . . . ?
Ru1A N1A C16A C15A 165.9(2) . . . . ?
C12A N1A C16A C17A 175.9(3) . . . . ?
Ru1A N1A C16A C17A -17.5(4) . . . . ?
C14A C15A C16A N1A 0.7(5) . . . . ?
C14A C15A C16A C17A -175.8(3) . . . . ?
N1A C16A C17A S2A 31.2(4) . . . . ?
C15A C16A C17A S2A -152.2(3) . . . . ?
C27A S2A C17A C16A 74.1(3) . . . . ?
Ru1A S2A C17A C16A -27.0(3) . . . . ?
C11A S1A C21A C22A 75.1(3) . . . . ?
Ru1A S1A C21A C22A -27.0(2) . . . . ?
C26A N2A C22A C23A 0.1(4) . . . . ?
Ru1A N2A C22A C23A 175.0(2) . . . . ?
C26A N2A C22A C21A 174.9(3) . . . . ?
Ru1A N2A C22A C21A -10.2(4) . . . . ?
S1A C21A C22A N2A 27.0(4) . . . . ?
S1A C21A C22A C23A -158.3(3) . . . . ?
N2A C22A C23A C24A -0.7(5) . . . . ?
C21A C22A C23A C24A -175.3(3) . . . . ?
C22A C23A C24A C25A 0.4(5) . . . . ?
C23A C24A C25A C26A 0.4(5) . . . . ?
C22A N2A C26A C25A 0.7(4) . . . . ?
Ru1A N2A C26A C25A -174.2(2) . . . . ?
C22A N2A C26A C27A -175.1(3) . . . . ?
Ru1A N2A C26A C27A 10.0(4) . . . . ?
C24A C25A C26A N2A -1.0(5) . . . . ?
C24A C25A C26A C27A 174.8(3) . . . . ?
N2A C26A C27A S2A -15.2(4) . . . . ?
C25A C26A C27A S2A 168.9(2) . . . . ?
C17A S2A C27A C26A -88.7(3) . . . . ?
Ru1A S2A C27A C26A 12.0(2) . . . . ?
C51A P1A C31A C32A 5.7(3) . . . . ?
C41A P1A C31A C32A -99.9(3) . . . . ?
Ru1A P1A C31A C32A 129.4(2) . . . . ?
C51A P1A C31A C36A -176.4(2) . . . . ?
C41A P1A C31A C36A 78.0(2) . . . . ?
Ru1A P1A C31A C36A -52.7(2) . . . . ?
C36A C31A C32A C33A 0.9(4) . . . . ?
P1A C31A C32A C33A 178.7(2) . . . . ?
C31A C32A C33A C34A -1.8(5) . . . . ?
C32A C33A C34A C35A 1.2(5) . . . . ?
C33A C34A C35A C36A 0.3(5) . . . . ?
C34A C35A C36A C31A -1.2(5) . . . . ?
C32A C31A C36A C35A 0.6(5) . . . . ?
P1A C31A C36A C35A -177.4(2) . . . . ?
C51A P1A C41A C42A 110.4(3) . . . . ?
C31A P1A C41A C42A -140.2(3) . . . . ?
Ru1A P1A C41A C42A -12.8(3) . . . . ?
C51A P1A C41A C46A -67.0(3) . . . . ?
C31A P1A C41A C46A 42.4(3) . . . . ?
Ru1A P1A C41A C46A 169.8(2) . . . . ?
C46A C41A C42A C43A 0.0(5) . . . . ?
P1A C41A C42A C43A -177.5(2) . . . . ?
C41A C42A C43A C44A 0.0(5) . . . . ?
C42A C43A C44A C45A -0.1(5) . . . . ?
C43A C44A C45A C46A 0.4(5) . . . . ?
C44A C45A C46A C41A -0.4(5) . . . . ?
C42A C41A C46A C45A 0.3(5) . . . . ?
P1A C41A C46A C45A 177.8(2) . . . . ?
C31A P1A C51A C56A 56.5(3) . . . . ?
C41A P1A C51A C56A 161.6(2) . . . . ?
Ru1A P1A C51A C56A -69.4(2) . . . . ?
C31A P1A C51A C52A -133.0(2) . . . . ?
C41A P1A C51A C52A -27.9(3) . . . . ?
Ru1A P1A C51A C52A 101.1(2) . . . . ?
C56A C51A C52A C53A 0.6(5) . . . . ?
P1A C51A C52A C53A -170.2(3) . . . . ?
C51A C52A C53A C54A 1.3(5) . . . . ?
C52A C53A C54A C55A -2.0(5) . . . . ?
C53A C54A C55A C56A 0.7(5) . . . . ?
C54A C55A C56A C51A 1.2(5) . . . . ?
C52A C51A C56A C55A -1.8(4) . . . . ?
P1A C51A C56A C55A 168.9(2) . . . . ?
C21B S1B C11B C12B -85.5(3) . . . . ?
Ru1B S1B C11B C12B 16.1(3) . . . . ?
C16B N1B C12B C13B 3.4(5) . . . . ?
Ru1B N1B C12B C13B -173.6(3) . . . . ?
C16B N1B C12B C11B -173.0(3) . . . . ?
Ru1B N1B C12B C11B 9.9(4) . . . . ?
S1B C11B C12B N1B -18.3(4) . . . . ?
S1B C11B C12B C13B 165.3(3) . . . . ?
N1B C12B C13B C14B -2.6(5) . . . . ?
C11B C12B C13B C14B 173.8(3) . . . . ?
C12B C13B C14B C15B 0.7(6) . . . . ?
C13B C14B C15B C16B 0.3(6) . . . . ?
C12B N1B C16B C15B -2.4(5) . . . . ?
Ru1B N1B C16B C15B 174.7(2) . . . . ?
C12B N1B C16B C17B 173.7(3) . . . . ?
Ru1B N1B C16B C17B -9.2(4) . . . . ?
C14B C15B C16B N1B 0.5(5) . . . . ?
C14B C15B C16B C17B -175.4(3) . . . . ?
N1B C16B C17B S2B 22.5(4) . . . . ?
C15B C16B C17B S2B -161.4(3) . . . . ?
C27B S2B C17B C16B 79.0(3) . . . . ?
Ru1B S2B C17B C16B -22.4(3) . . . . ?
C11B S1B C21B C22B 86.7(2) . . . . ?
Ru1B S1B C21B C22B -15.2(2) . . . . ?
C26B N2B C22B C23B 1.0(4) . . . . ?
Ru1B N2B C22B C23B 176.7(2) . . . . ?
C26B N2B C22B C21B 179.3(3) . . . . ?
Ru1B N2B C22B C21B -5.0(4) . . . . ?
S1B C21B C22B N2B 14.6(4) . . . . ?
S1B C21B C22B C23B -167.1(3) . . . . ?
N2B C22B C23B C24B 1.6(5) . . . . ?
C21B C22B C23B C24B -176.7(3) . . . . ?
C22B C23B C24B C25B -2.3(5) . . . . ?
C23B C24B C25B C26B 0.5(5) . . . . ?
C22B N2B C26B C25B -2.9(4) . . . . ?
Ru1B N2B C26B C25B -178.6(2) . . . . ?
C22B N2B C26B C27B 179.0(3) . . . . ?
Ru1B N2B C26B C27B 3.3(4) . . . . ?
C24B C25B C26B N2B 2.2(5) . . . . ?
C24B C25B C26B C27B -179.8(3) . . . . ?
N2B C26B C27B S2B -8.1(4) . . . . ?
C25B C26B C27B S2B 173.7(2) . . . . ?
C17B S2B C27B C26B -93.2(2) . . . . ?
Ru1B S2B C27B C26B 8.0(2) . . . . ?
C51B P1B C31B C36B -147.6(2) . . . . ?
C41B P1B C31B C36B 105.1(2) . . . . ?
Ru1B P1B C31B C36B -23.3(3) . . . . ?
C51B P1B C31B C32B 37.6(3) . . . . ?
C41B P1B C31B C32B -69.7(3) . . . . ?
Ru1B P1B C31B C32B 161.91(19) . . . . ?
C36B C31B C32B C33B 0.4(4) . . . . ?
P1B C31B C32B C33B 175.2(2) . . . . ?
C31B C32B C33B C34B 0.1(4) . . . . ?
C32B C33B C34B C35B -0.6(4) . . . . ?
C33B C34B C35B C36B 0.6(4) . . . . ?
C34B C35B C36B C31B -0.1(4) . . . . ?
C32B C31B C36B C35B -0.4(4) . . . . ?
P1B C31B C36B C35B -175.3(2) . . . . ?
C51B P1B C41B C46B -31.9(3) . . . . ?
C31B P1B C41B C46B 75.7(3) . . . . ?
Ru1B P1B C41B C46B -154.7(2) . . . . ?
C51B P1B C41B C42B 151.4(2) . . . . ?
C31B P1B C41B C42B -101.0(2) . . . . ?
Ru1B P1B C41B C42B 28.6(3) . . . . ?
C46B C41B C42B C43B 2.1(4) . . . . ?
P1B C41B C42B C43B 179.0(2) . . . . ?
C41B C42B C43B C44B -0.9(5) . . . . ?
C42B C43B C44B C45B -0.4(5) . . . . ?
C43B C44B C45B C46B 0.5(5) . . . . ?
C44B C45B C46B C41B 0.8(4) . . . . ?
C42B C41B C46B C45B -2.1(4) . . . . ?
P1B C41B C46B C45B -178.8(2) . . . . ?
C41B P1B C51B C52B -46.8(3) . . . . ?
C31B P1B C51B C52B -151.3(2) . . . . ?
Ru1B P1B C51B C52B 79.7(2) . . . . ?
C41B P1B C51B C56B 144.9(2) . . . . ?
C31B P1B C51B C56B 40.4(3) . . . . ?
Ru1B P1B C51B C56B -88.6(2) . . . . ?
C56B C51B C52B C53B 0.4(4) . . . . ?
P1B C51B C52B C53B -168.2(2) . . . . ?
C51B C52B C53B C54B 0.0(5) . . . . ?
C52B C53B C54B C55B -0.1(5) . . . . ?
C53B C54B C55B C56B -0.2(5) . . . . ?
C54B C55B C56B C51B 0.6(5) . . . . ?
C52B C51B C56B C55B -0.7(4) . . . . ?
P1B C51B C56B C55B 167.9(2) . . . . ?
